data_4331092
loop_
_publ_author_name
'Ashley M. McDaniel'
'Anthony K. Rapp\'e'
'Matthew P. Shores'

_publ_section_title
;
 Structural and Electronic Comparison of 1st Row Transition Metal
 Complexes of a Tripodal Iminopyridine Ligand
;
_journal_name_full 'Inorganic Chemistry'
_journal_page_first 12493
_journal_page_last 12502
_journal_paper_doi 10.1021/ic301909u
_journal_volume 51
_journal_year 2012
_chemical_formula_sum 'C30 H33 Cl4 Co2 N7 O6'
_chemical_formula_weight 847.29
_space_group_IT_number 198
_symmetry_cell_setting cubic
_symmetry_space_group_name_Hall 'P 2ac 2ab 3'
_symmetry_space_group_name_H-M 'P 21 3'
_atom_sites_solution_hydrogens geom
_atom_sites_solution_primary direct
_atom_sites_solution_secondary difmap
_audit_creation_method 'Bruker SHELXTL'
_audit_update_record
;
2012-03-05 # Formatted by publCIF
;
_cell_angle_alpha 90.00
_cell_angle_beta 90.00
_cell_angle_gamma 90.00
_cell_formula_units_Z 4
_cell_length_a 15.4332(4)
_cell_length_b 15.4332(4)
_cell_length_c 15.4332(4)
_cell_measurement_reflns_used 9558
_cell_measurement_temperature 120(2)
_cell_measurement_theta_max 33.02
_cell_measurement_theta_min 2.64
_cell_volume 3675.94(17)
_computing_cell_refinement 'Bruker SAINT'
_computing_data_collection 'Bruker APEX2'
_computing_data_reduction 'Bruker SAINT'
_computing_molecular_graphics 'Bruker SHELXTL'
_computing_publication_material 'Bruker SHELXTL'
_computing_structure_refinement 'Bruker SHELXTL'
_computing_structure_solution 'Bruker SHELXTL'
_diffrn_ambient_temperature 120(2)
_diffrn_measured_fraction_theta_full 0.997
_diffrn_measured_fraction_theta_max 0.997
_diffrn_measurement_device_type 'Bruker APEX-II CCD'
_diffrn_measurement_method '\f and \w scans'
_diffrn_radiation_monochromator graphite
_diffrn_radiation_source 'fine-focus sealed tube'
_diffrn_radiation_type MoK\a
_diffrn_radiation_wavelength 0.71073
_diffrn_reflns_av_R_equivalents 0.0350
_diffrn_reflns_av_sigmaI/netI 0.0147
_diffrn_reflns_limit_h_max 22
_diffrn_reflns_limit_h_min -23
_diffrn_reflns_limit_k_max 23
_diffrn_reflns_limit_k_min -23
_diffrn_reflns_limit_l_max 23
_diffrn_reflns_limit_l_min -23
_diffrn_reflns_number 101728
_diffrn_reflns_theta_full 33.18
_diffrn_reflns_theta_max 33.18
_diffrn_reflns_theta_min 1.87
_diffrn_standards_number 0
_exptl_absorpt_coefficient_mu 1.244
_exptl_absorpt_correction_T_max 0.8491
_exptl_absorpt_correction_T_min 0.6119
_exptl_absorpt_correction_type multi-scan
_exptl_absorpt_process_details 'SADABS (Sheldrick, 1997)'
_exptl_crystal_colour green
_exptl_crystal_density_diffrn 1.531
_exptl_crystal_description 'triangular plates'
_exptl_crystal_F_000 1728
_exptl_crystal_size_max 0.44
_exptl_crystal_size_mid 0.30
_exptl_crystal_size_min 0.14
_refine_diff_density_max 0.303
_refine_diff_density_min -0.217
_refine_diff_density_rms 0.045
_refine_ls_abs_structure_details 'Flack H D (1983), Acta Cryst. A39, 876-881'
_refine_ls_abs_structure_Flack 0.007(9)
_refine_ls_extinction_method none
_refine_ls_goodness_of_fit_ref 1.036
_refine_ls_hydrogen_treatment constr
_refine_ls_matrix_type full
_refine_ls_number_parameters 148
_refine_ls_number_reflns 4694
_refine_ls_number_restraints 0
_refine_ls_restrained_S_all 1.036
_refine_ls_R_factor_all 0.0276
_refine_ls_R_factor_gt 0.0231
_refine_ls_shift/su_max 0.002
_refine_ls_shift/su_mean 0.000
_refine_ls_structure_factor_coef Fsqd
_refine_ls_weighting_details 'calc w=1/[\s^2^(Fo^2^)+(0.0306P)^2^+0.6421P] where P=(Fo^2^+2Fc^2^)/3'
_refine_ls_weighting_scheme calc
_refine_ls_wR_factor_gt 0.0556
_refine_ls_wR_factor_ref 0.0577
_reflns_number_gt 4332
_reflns_number_total 4694
_reflns_threshold_expression >2sigma(I)
_cod_data_source_file ic301909u_si_002_4.cif
_cod_data_source_block msn226_c
_cod_database_code 4331092

loop_
_symmetry_equiv_pos_as_xyz
'x, y, z'
'-x+1/2, -y, z+1/2'
'-x, y+1/2, -z+1/2'
'x+1/2, -y+1/2, -z'
'z, x, y'
'z+1/2, -x+1/2, -y'
'-z+1/2, -x, y+1/2'
'-z, x+1/2, -y+1/2'
'y, z, x'
'-y, z+1/2, -x+1/2'
'y+1/2, -z+1/2, -x'
'-y+1/2, -z, x+1/2'

loop_
_atom_site_label
_atom_site_type_symbol
_atom_site_fract_x
_atom_site_fract_y
_atom_site_fract_z
_atom_site_U_iso_or_equiv
_atom_site_adp_type
_atom_site_occupancy
_atom_site_symmetry_multiplicity
_atom_site_calc_flag
_atom_site_refinement_flags
Cl1 Cl 0.692685(19) 0.807315(19) 0.192685(19) 0.02667(10) Uani 1 3 d S
Co2 Co 0.606769(11) 0.893231(11) 0.106769(11) 0.02217(6) Uani 1 3 d S
Cl2 Cl 0.60441(3) 0.83651(2) -0.02982(2) 0.03288(7) Uani 1 1 d .
Co1 Co 0.500191(10) 0.499809(10) -0.000191(10) 0.01661(5) Uani 1 3 d S
O1 O 0.85739(8) 0.24288(7) -0.00922(9) 0.0398(3) Uani 1 1 d .
N1 N 0.40194(7) 0.59806(7) 0.09806(7) 0.0367(5) Uani 1 3 d S
C1 C 0.36266(12) 0.53934(13) 0.16157(12) 0.0458(4) Uani 1 1 d .
H1A H 0.3051 0.5617 0.1789 0.055 Uiso 1 1 calc R
H1B H 0.3996 0.5364 0.2140 0.055 Uiso 1 1 calc R
N2 N 0.43947(7) 0.42446(7) 0.09353(7) 0.0245(2) Uani 1 1 d .
O2 O 0.84307(7) 0.38206(7) -0.04834(9) 0.0416(3) Uani 1 1 d .
C2 C 0.35293(9) 0.44941(11) 0.12291(11) 0.0362(3) Uani 1 1 d .
H2A H 0.3313 0.4081 0.1670 0.043 Uiso 1 1 calc R
H2B H 0.3118 0.4504 0.0737 0.043 Uiso 1 1 calc R
N3 N 0.59918(6) 0.40356(6) 0.04204(6) 0.01759(17) Uani 1 1 d .
C3 C 0.47907(9) 0.36130(9) 0.12785(8) 0.0249(2) Uani 1 1 d .
H3A H 0.4526 0.3267 0.1714 0.030 Uiso 1 1 calc R
C4 C 0.56757(8) 0.34367(8) 0.09754(7) 0.0210(2) Uani 1 1 d .
C5 C 0.61458(9) 0.27003(9) 0.12039(8) 0.0281(3) Uani 1 1 d .
H5A H 0.5911 0.2291 0.1599 0.034 Uiso 1 1 calc R
C6 C 0.69588(10) 0.25727(8) 0.08486(9) 0.0292(3) Uani 1 1 d .
H6A H 0.7283 0.2067 0.0982 0.035 Uiso 1 1 calc R
C7 C 0.72916(8) 0.31961(8) 0.02942(8) 0.0232(2) Uani 1 1 d .
C8 C 0.67862(7) 0.39206(7) 0.01033(7) 0.01954(19) Uani 1 1 d .
H8A H 0.7019 0.4351 -0.0270 0.023 Uiso 1 1 calc R
C9 C 0.81631(9) 0.30898(8) -0.01085(10) 0.0291(3) Uani 1 1 d .
C10 C 0.92647(12) 0.37805(13) -0.09168(15) 0.0546(5) Uani 1 1 d .
H10A H 0.9400 0.4347 -0.1169 0.082 Uiso 1 1 calc R
H10B H 0.9243 0.3344 -0.1377 0.082 Uiso 1 1 calc R
H10C H 0.9714 0.3623 -0.0497 0.082 Uiso 1 1 calc R

loop_
_atom_site_aniso_label
_atom_site_aniso_U_11
_atom_site_aniso_U_22
_atom_site_aniso_U_33
_atom_site_aniso_U_23
_atom_site_aniso_U_13
_atom_site_aniso_U_12
Cl1 0.02667(10) 0.02667(10) 0.02667(10) 0.00291(10) -0.00291(10) 0.00291(10)
Co2 0.02217(6) 0.02217(6) 0.02217(6) 0.00133(6) -0.00133(6) 0.00133(6)
Cl2 0.03839(17) 0.03665(16) 0.02358(13) -0.00367(12) -0.00521(13) 0.00698(14)
Co1 0.01661(5) 0.01661(5) 0.01661(5) -0.00004(5) 0.00004(5) 0.00004(5)
O1 0.0364(5) 0.0302(5) 0.0527(7) 0.0072(5) -0.0001(5) 0.0156(4)
N1 0.0367(5) 0.0367(5) 0.0367(5) -0.0091(5) 0.0091(5) 0.0091(5)
C1 0.0412(8) 0.0596(11) 0.0366(8) -0.0071(7) 0.0204(7) 0.0086(8)
N2 0.0221(5) 0.0322(5) 0.0191(5) 0.0004(4) 0.0043(4) -0.0040(4)
O2 0.0274(5) 0.0283(5) 0.0692(8) 0.0136(5) 0.0135(5) 0.0070(4)
C2 0.0261(6) 0.0482(9) 0.0345(8) 0.0055(6) 0.0123(5) 0.0000(6)
N3 0.0195(4) 0.0161(4) 0.0172(4) 0.0009(3) -0.0038(3) -0.0026(3)
C3 0.0284(6) 0.0290(6) 0.0172(5) 0.0035(4) 0.0008(4) -0.0085(5)
C4 0.0264(5) 0.0216(5) 0.0150(5) 0.0030(4) -0.0045(4) -0.0052(4)
C5 0.0350(7) 0.0240(5) 0.0253(6) 0.0105(4) -0.0053(5) -0.0033(5)
C6 0.0335(6) 0.0215(5) 0.0325(7) 0.0091(5) -0.0099(5) 0.0019(5)
C7 0.0241(5) 0.0180(5) 0.0276(5) 0.0027(4) -0.0067(4) 0.0016(4)
C8 0.0197(4) 0.0164(4) 0.0226(5) 0.0028(4) -0.0041(4) -0.0009(4)
C9 0.0258(6) 0.0247(5) 0.0369(7) 0.0039(5) -0.0041(5) 0.0050(5)
C10 0.0334(8) 0.0453(10) 0.0851(15) 0.0184(10) 0.0224(9) 0.0109(7)

loop_
_atom_type_symbol
_atom_type_description
_atom_type_scat_dispersion_real
_atom_type_scat_dispersion_imag
_atom_type_scat_source
C C 0.0033 0.0016 'International Tables Vol C Tables 4.2.6.8 and 6.1.1.4'
H H 0.0000 0.0000 'International Tables Vol C Tables 4.2.6.8 and 6.1.1.4'
N N 0.0061 0.0033 'International Tables Vol C Tables 4.2.6.8 and 6.1.1.4'
O O 0.0106 0.0060 'International Tables Vol C Tables 4.2.6.8 and 6.1.1.4'
Cl Cl 0.1484 0.1585 'International Tables Vol C Tables 4.2.6.8 and 6.1.1.4'
Co Co 0.3494 0.9721 'International Tables Vol C Tables 4.2.6.8 and 6.1.1.4'

loop_
_geom_angle_atom_site_label_1
_geom_angle_atom_site_label_2
_geom_angle_atom_site_label_3
_geom_angle
_geom_angle_site_symmetry_1
_geom_angle_site_symmetry_3
Cl2 Co2 Cl2 110.212(11) 12_664 .
Cl2 Co2 Cl2 110.212(11) 12_664 6_566
Cl2 Co2 Cl2 110.212(11) . 6_566
Cl2 Co2 Cl1 108.720(11) 12_664 .
Cl2 Co2 Cl1 108.720(11) . .
Cl2 Co2 Cl1 108.720(11) 6_566 .
N2 Co1 N2 109.12(3) 10_655 7_564
N2 Co1 N2 109.12(3) 10_655 .
N2 Co1 N2 109.12(3) 7_564 .
N2 Co1 N3 160.23(4) 10_655 7_564
N2 Co1 N3 74.50(4) 7_564 7_564
N2 Co1 N3 87.04(4) . 7_564
N2 Co1 N3 74.50(4) 10_655 10_655
N2 Co1 N3 87.05(4) 7_564 10_655
N2 Co1 N3 160.23(4) . 10_655
N3 Co1 N3 86.47(4) 7_564 10_655
N2 Co1 N3 87.04(4) 10_655 .
N2 Co1 N3 160.23(4) 7_564 .
N2 Co1 N3 74.50(4) . .
N3 Co1 N3 86.47(4) 7_564 .
N3 Co1 N3 86.47(4) 10_655 .
C1 N1 C1 113.10(8) 7_564 10_655
C1 N1 C1 113.10(8) 7_564 .
C1 N1 C1 113.10(8) 10_655 .
N1 C1 C2 110.07(13) . .
N1 C1 H1A 109.6 . .
C2 C1 H1A 109.6 . .
N1 C1 H1B 109.6 . .
C2 C1 H1B 109.6 . .
H1A C1 H1B 108.2 . .
C3 N2 C2 120.91(11) . .
C3 N2 Co1 120.26(9) . .
C2 N2 Co1 118.70(9) . .
C9 O2 C10 116.01(12) . .
N2 C2 C1 105.80(13) . .
N2 C2 H2A 110.6 . .
C1 C2 H2A 110.6 . .
N2 C2 H2B 110.6 . .
C1 C2 H2B 110.6 . .
H2A C2 H2B 108.7 . .
C8 N3 C4 118.30(10) . .
C8 N3 Co1 127.77(7) . .
C4 N3 Co1 113.20(8) . .
N2 C3 C4 117.26(11) . .
N2 C3 H3A 121.4 . .
C4 C3 H3A 121.4 . .
N3 C4 C5 122.02(12) . .
N3 C4 C3 114.25(11) . .
C5 C4 C3 123.67(11) . .
C6 C5 C4 119.20(12) . .
C6 C5 H5A 120.4 . .
C4 C5 H5A 120.4 . .
C5 C6 C7 118.81(12) . .
C5 C6 H6A 120.6 . .
C7 C6 H6A 120.6 . .
C6 C7 C8 118.66(12) . .
C6 C7 C9 121.01(11) . .
C8 C7 C9 120.32(11) . .
N3 C8 C7 122.96(11) . .
N3 C8 H8A 118.5 . .
C7 C8 H8A 118.5 . .
O1 C9 O2 124.34(14) . .
O1 C9 C7 124.11(13) . .
O2 C9 C7 111.55(10) . .
O2 C10 H10A 109.5 . .
O2 C10 H10B 109.5 . .
H10A C10 H10B 109.5 . .
O2 C10 H10C 109.5 . .
H10A C10 H10C 109.5 . .
H10B C10 H10C 109.5 . .

loop_
_geom_bond_atom_site_label_1
_geom_bond_atom_site_label_2
_geom_bond_distance
_geom_bond_site_symmetry_2
Cl1 Co2 2.2966(6) .
Co2 Cl2 2.2829(3) 12_664
Co2 Cl2 2.2829(3) .
Co2 Cl2 2.2829(3) 6_566
Co1 N2 2.0790(11) 10_655
Co1 N2 2.0790(11) 7_564
Co1 N2 2.0790(11) .
Co1 N3 2.2283(10) 7_564
Co1 N3 2.2283(10) 10_655
Co1 N3 2.2283(10) .
O1 C9 1.2014(16) .
N1 C1 1.466(2) 7_564
N1 C1 1.466(2) 10_655
N1 C1 1.466(2) .
C1 C2 1.518(3) .
C1 H1A 0.9900 .
C1 H1B 0.9900 .
N2 C3 1.2667(18) .
N2 C2 1.4620(17) .
O2 C9 1.3331(17) .
O2 C10 1.452(2) .
C2 H2A 0.9900 .
C2 H2B 0.9900 .
N3 C8 1.3319(14) .
N3 C4 1.3514(14) .
C3 C4 1.4691(18) .
C3 H3A 0.9500 .
C4 C5 1.3937(17) .
C5 C6 1.383(2) .
C5 H5A 0.9500 .
C6 C7 1.3862(18) .
C6 H6A 0.9500 .
C7 C8 1.3948(16) .
C7 C9 1.4908(19) .
C8 H8A 0.9500 .
C10 H10A 0.9800 .
C10 H10B 0.9800 .
C10 H10C 0.9800 .
